data_7024759
loop_
_publ_author_name
'Ou, Guang-Chuan'
'Wang, Zi-Zhou'
'Yang, Li-Zi'
'Zhao, Cun-Yuan'
'Lu, Tong-Bu'

_publ_section_title
;
 Chiral resolution of a racemic macrocyclic complex by recognition of one
 enantiomer over the other: structures and DFT calculations.
;
_journal_issue 18
_journal_name_full 'Dalton transactions (Cambridge, England : 2003)'
_journal_page_first 4274
_journal_page_last 4279
_journal_paper_doi 10.1039/b921141a
_journal_volume 39
_journal_year 2010
_chemical_absolute_configuration rmad
_chemical_formula_sum 'C16 H38 Cl2 N4 Ni O9'
_chemical_formula_weight 560.11
_chemical_name_systematic
;
?
;
_space_group_IT_number 4
_symmetry_cell_setting monoclinic
_symmetry_space_group_name_Hall 'P 2yb'
_symmetry_space_group_name_H-M 'P 1 21 1'
_atom_sites_solution_hydrogens geom
_atom_sites_solution_primary direct
_atom_sites_solution_secondary difmap
_audit_creation_method SHELXL-97
_cell_angle_alpha 90.00
_cell_angle_beta 107.875(3)
_cell_angle_gamma 90.00
_cell_formula_units_Z 2
_cell_length_a 9.0179(16)
_cell_length_b 13.353(2)
_cell_length_c 10.3602(19)
_cell_measurement_reflns_used 2474
_cell_measurement_temperature 173(2)
_cell_measurement_theta_max 27.00
_cell_measurement_theta_min 2.37
_cell_volume 1187.3(4)
_computing_cell_refinement 'Bruker SMART'
_computing_data_collection 'Bruker SMART'
_computing_data_reduction 'Bruker SAINT'
_computing_molecular_graphics 'Bruker SHELXTL'
_computing_publication_material 'Bruker SHELXTL'
_computing_structure_refinement 'SHELXL-97 (Sheldrick, 1997)'
_computing_structure_solution 'SHELXS-97 (Sheldrick, 1990)'
_diffrn_ambient_temperature 173(2)
_diffrn_measured_fraction_theta_full 0.989
_diffrn_measured_fraction_theta_max 0.989
_diffrn_measurement_device_type 'CCD area detector'
_diffrn_measurement_method 'phi and omega scans'
_diffrn_radiation_monochromator graphite
_diffrn_radiation_source 'fine-focus sealed tube'
_diffrn_radiation_type MoK\a
_diffrn_radiation_wavelength 0.71073
_diffrn_reflns_av_R_equivalents 0.0227
_diffrn_reflns_av_sigmaI/netI 0.0608
_diffrn_reflns_limit_h_max 11
_diffrn_reflns_limit_h_min -6
_diffrn_reflns_limit_k_max 15
_diffrn_reflns_limit_k_min -17
_diffrn_reflns_limit_l_max 12
_diffrn_reflns_limit_l_min -13
_diffrn_reflns_number 6639
_diffrn_reflns_theta_full 27.14
_diffrn_reflns_theta_max 27.14
_diffrn_reflns_theta_min 2.07
_diffrn_standards_decay_% 0
_diffrn_standards_interval_count 0
_diffrn_standards_interval_time 0
_diffrn_standards_number 0
_exptl_absorpt_coefficient_mu 1.096
_exptl_absorpt_correction_T_max 0.7867
_exptl_absorpt_correction_T_min 0.6384
_exptl_absorpt_correction_type multi-scan
_exptl_absorpt_process_details 'SADABS (Sheldrick, 1996)'
_exptl_crystal_colour yellow
_exptl_crystal_density_diffrn 1.567
_exptl_crystal_density_method 'not measured'
_exptl_crystal_description prism
_exptl_crystal_F_000 592
_exptl_crystal_size_max 0.45
_exptl_crystal_size_mid 0.36
_exptl_crystal_size_min 0.23
_refine_diff_density_max 0.843
_refine_diff_density_min -0.481
_refine_diff_density_rms 0.093
_refine_ls_abs_structure_details 'Flack H D (1983), Acta Cryst. A39, 876-881'
_refine_ls_abs_structure_Flack 0.021(18)
_refine_ls_extinction_method none
_refine_ls_goodness_of_fit_ref 1.034
_refine_ls_hydrogen_treatment constr
_refine_ls_matrix_type full
_refine_ls_number_parameters 295
_refine_ls_number_reflns 4648
_refine_ls_number_restraints 1
_refine_ls_restrained_S_all 1.034
_refine_ls_R_factor_all 0.0574
_refine_ls_R_factor_gt 0.0443
_refine_ls_shift/su_max 0.000
_refine_ls_shift/su_mean 0.000
_refine_ls_structure_factor_coef Fsqd
_refine_ls_weighting_details 'calc w=1/[\s^2^(Fo^2^)+(0.0690P)^2^+0.0000P] where P=(Fo^2^+2Fc^2^)/3'
_refine_ls_weighting_scheme calc
_refine_ls_wR_factor_gt 0.1089
_refine_ls_wR_factor_ref 0.1168
_reflns_number_gt 3901
_reflns_number_total 4648
_reflns_threshold_expression >2sigma(I)
_cod_data_source_file b921141a.txt
_cod_data_source_block S-2
_cod_depositor_comments
;
The following automatic conversions were performed:

'_symmetry_cell_setting' value 'Monoclinic' changed to 'monoclinic'
according to /home/saulius/struct/CIF-dictionaries/cif_core.dic
dictionary named 'cif_core.dic' version 2.4.2 from 2011-04-26.

Automatic conversion script
Id: cif_fix_values 1891 2012-01-12 08:04:46Z andrius 
;
_cod_original_sg_symbol_H-M P2(1)
_cod_database_code 7024759

loop_
_symmetry_equiv_pos_as_xyz
'x, y, z'
'-x, y+1/2, -z'

loop_
_atom_site_label
_atom_site_type_symbol
_atom_site_fract_x
_atom_site_fract_y
_atom_site_fract_z
_atom_site_U_iso_or_equiv
_atom_site_adp_type
_atom_site_occupancy
_atom_site_symmetry_multiplicity
_atom_site_calc_flag
_atom_site_refinement_flags
Ni1 Ni 0.67960(6) 0.39563(4) 0.82733(5) 0.01709(13) Uani 1 1 d .
Cl1 Cl 0.27222(13) 0.51212(9) 0.07013(12) 0.0290(3) Uani 1 1 d .
Cl2 Cl 0.96266(16) 0.54410(11) 0.64691(13) 0.0397(3) Uani 1 1 d .
N3 N 0.8489(4) 0.3920(3) 0.9969(3) 0.0175(6) Uani 1 1 d .
H3A H 0.9174 0.4421 0.9897 0.021 Uiso 1 1 calc R
N1 N 0.5203(4) 0.4059(3) 0.6538(3) 0.0223(8) Uani 1 1 d .
H1C H 0.5716 0.4279 0.5937 0.027 Uiso 1 1 calc R
N4 N 0.7646(4) 0.2757(3) 0.7768(3) 0.0208(8) Uani 1 1 d .
H4D H 0.7160 0.2218 0.8040 0.025 Uiso 1 1 calc R
N2 N 0.5968(4) 0.5178(3) 0.8772(3) 0.0186(7) Uani 1 1 d .
H2C H 0.5240 0.4999 0.9201 0.022 Uiso 1 1 calc R
C8 C 0.9437(5) 0.3989(5) 1.2508(4) 0.0284(9) Uani 1 1 d .
H8A H 0.9687 0.3273 1.2590 0.043 Uiso 1 1 calc R
H8B H 0.9162 0.4211 1.3307 0.043 Uiso 1 1 calc R
H8C H 1.0344 0.4366 1.2445 0.043 Uiso 1 1 calc R
C5 C 0.7634(5) 0.5296(3) 1.1155(4) 0.0228(9) Uani 1 1 d .
H5A H 0.8543 0.5661 1.1752 0.027 Uiso 1 1 calc R
H5B H 0.6764 0.5384 1.1540 0.027 Uiso 1 1 calc R
C4 C 0.6612(6) 0.6860(4) 0.9830(5) 0.0276(10) Uani 1 1 d .
H4A H 0.6555 0.7221 0.8992 0.041 Uiso 1 1 calc R
H4B H 0.7344 0.7201 1.0602 0.041 Uiso 1 1 calc R
H4C H 0.5578 0.6843 0.9953 0.041 Uiso 1 1 calc R
C14 C 0.4417(5) 0.3095(4) 0.5943(5) 0.0248(10) Uani 1 1 d .
C3 C 0.7165(5) 0.5804(3) 0.9739(4) 0.0195(9) Uani 1 1 d .
H3 H 0.8106 0.5833 0.9422 0.023 Uiso 1 1 calc R
C1 C 0.4117(6) 0.4883(4) 0.6599(5) 0.0302(11) Uani 1 1 d .
H1A H 0.3319 0.4641 0.7001 0.036 Uiso 1 1 calc R
H1B H 0.3586 0.5144 0.5678 0.036 Uiso 1 1 calc R
C9 C 0.9365(6) 0.2959(3) 1.0035(5) 0.0257(10) Uani 1 1 d .
H9A H 0.8864 0.2414 1.0398 0.031 Uiso 1 1 calc R
H9B H 1.0454 0.3034 1.0626 0.031 Uiso 1 1 calc R
C2 C 0.5103(6) 0.5686(3) 0.7473(5) 0.0283(11) Uani 1 1 d .
H2A H 0.5838 0.5972 0.7032 0.034 Uiso 1 1 calc R
H2B H 0.4441 0.6231 0.7640 0.034 Uiso 1 1 calc R
C7 C 0.6707(6) 0.3514(4) 1.1275(5) 0.0274(10) Uani 1 1 d .
H7A H 0.5775 0.3690 1.0528 0.041 Uiso 1 1 calc R
H7B H 0.6501 0.3614 1.2142 0.041 Uiso 1 1 calc R
H7C H 0.6973 0.2811 1.1190 0.041 Uiso 1 1 calc R
C10 C 0.9322(5) 0.2734(4) 0.8598(5) 0.0262(10) Uani 1 1 d .
H10A H 0.9919 0.3243 0.8270 0.031 Uiso 1 1 calc R
H10B H 0.9777 0.2066 0.8544 0.031 Uiso 1 1 calc R
C15 C 0.3801(6) 0.2587(4) 0.6982(5) 0.0311(11) Uani 1 1 d .
H15A H 0.4676 0.2394 0.7771 0.047 Uiso 1 1 calc R
H15B H 0.3210 0.1988 0.6580 0.047 Uiso 1 1 calc R
H15C H 0.3119 0.3050 0.7268 0.047 Uiso 1 1 calc R
C6 C 0.8048(5) 0.4172(3) 1.1221(4) 0.0228(10) Uani 1 1 d .
C16 C 0.3028(7) 0.3270(4) 0.4659(5) 0.0393(13) Uani 1 1 d .
H16A H 0.2244 0.3682 0.4887 0.059 Uiso 1 1 calc R
H16B H 0.2568 0.2624 0.4298 0.059 Uiso 1 1 calc R
H16C H 0.3388 0.3615 0.3976 0.059 Uiso 1 1 calc R
C11 C 0.7381(6) 0.2648(4) 0.6272(5) 0.0273(11) Uani 1 1 d .
H11 H 0.7666 0.3298 0.5931 0.033 Uiso 1 1 calc R
C13 C 0.5654(6) 0.2459(4) 0.5551(5) 0.0304(11) Uani 1 1 d .
H13A H 0.5442 0.1746 0.5690 0.036 Uiso 1 1 calc R
H13B H 0.5478 0.2551 0.4567 0.036 Uiso 1 1 calc R
O1 O 0.1137(4) 0.5406(3) 0.0446(4) 0.0420(9) Uani 1 1 d .
O1W O 0.5972(6) 0.4809(4) 0.4216(5) 0.0641(13) Uani 1 1 d .
O6 O 0.8831(6) 0.5798(4) 0.5140(5) 0.0715(15) Uani 1 1 d .
O7 O 0.8648(6) 0.5259(4) 0.7267(5) 0.0688(14) Uani 1 1 d .
O5 O 1.0357(6) 0.4522(4) 0.6318(6) 0.0663(14) Uani 1 1 d .
O8 O 1.0836(7) 0.6156(4) 0.7108(5) 0.0746(16) Uani 1 1 d .
O4 O 0.3017(6) 0.4602(5) -0.0405(6) 0.0826(18) Uani 1 1 d .
O3 O 0.3679(7) 0.5931(5) 0.0971(13) 0.182(5) Uani 1 1 d .
O2 O 0.3134(8) 0.4432(8) 0.1771(8) 0.158(5) Uani 1 1 d .
C12 C 0.8367(7) 0.1833(5) 0.5921(6) 0.0443(14) Uani 1 1 d .
H12A H 0.9473 0.2001 0.6311 0.067 Uiso 1 1 calc R
H12B H 0.8108 0.1779 0.4933 0.067 Uiso 1 1 calc R
H12C H 0.8156 0.1192 0.6291 0.067 Uiso 1 1 calc R

loop_
_atom_site_aniso_label
_atom_site_aniso_U_11
_atom_site_aniso_U_22
_atom_site_aniso_U_33
_atom_site_aniso_U_23
_atom_site_aniso_U_13
_atom_site_aniso_U_12
Ni1 0.0165(2) 0.0168(2) 0.0169(2) -0.0008(2) 0.00366(18) 0.0019(2)
Cl1 0.0196(5) 0.0354(6) 0.0318(6) -0.0032(5) 0.0077(5) -0.0045(5)
Cl2 0.0445(8) 0.0445(8) 0.0333(7) 0.0082(6) 0.0169(6) 0.0020(6)
N3 0.0167(15) 0.0143(14) 0.0214(15) -0.0004(19) 0.0057(13) 0.0015(19)
N1 0.0190(17) 0.026(2) 0.0187(15) 0.0000(18) 0.0013(13) 0.0001(18)
N4 0.021(2) 0.0207(19) 0.0194(18) -0.0039(15) 0.0045(16) 0.0010(15)
N2 0.0176(18) 0.0200(18) 0.0177(17) 0.0049(15) 0.0047(14) 0.0043(15)
C8 0.021(2) 0.035(2) 0.026(2) 0.010(3) 0.0025(17) 0.000(3)
C5 0.018(2) 0.026(2) 0.022(2) -0.0039(18) 0.0033(18) -0.0042(18)
C4 0.025(3) 0.023(2) 0.033(2) 0.001(2) 0.007(2) 0.001(2)
C14 0.020(2) 0.024(2) 0.024(2) -0.0005(19) -0.0024(19) 0.0019(18)
C3 0.016(2) 0.019(2) 0.027(2) -0.0016(18) 0.0121(18) 0.0013(16)
C1 0.024(3) 0.035(3) 0.024(2) 0.001(2) -0.004(2) 0.011(2)
C9 0.024(2) 0.024(2) 0.027(2) 0.0001(19) 0.005(2) 0.008(2)
C2 0.032(3) 0.023(2) 0.027(2) 0.0083(19) 0.006(2) 0.013(2)
C7 0.029(3) 0.027(2) 0.026(2) 0.0004(19) 0.009(2) -0.006(2)
C10 0.017(2) 0.026(2) 0.032(3) -0.006(2) 0.003(2) 0.0068(18)
C15 0.024(3) 0.039(3) 0.030(3) 0.000(2) 0.007(2) -0.005(2)
C6 0.021(2) 0.026(3) 0.0190(19) -0.0015(17) 0.0030(17) -0.0047(17)
C16 0.038(3) 0.047(3) 0.025(3) -0.001(2) -0.001(2) 0.000(3)
C11 0.028(3) 0.030(3) 0.024(2) -0.007(2) 0.008(2) -0.002(2)
C13 0.036(3) 0.029(3) 0.024(2) -0.002(2) 0.006(2) 0.002(2)
O1 0.0230(18) 0.041(2) 0.064(3) 0.005(2) 0.0162(18) -0.0013(16)
O1W 0.063(3) 0.082(4) 0.044(3) 0.012(2) 0.013(2) -0.018(3)
O6 0.069(3) 0.084(4) 0.052(3) 0.025(3) 0.005(2) -0.008(3)
O7 0.060(3) 0.098(4) 0.065(3) -0.007(3) 0.045(3) -0.014(3)
O5 0.057(3) 0.060(3) 0.087(4) -0.009(3) 0.029(3) 0.014(2)
O8 0.105(4) 0.063(3) 0.061(3) -0.008(2) 0.033(3) -0.039(3)
O4 0.048(3) 0.126(5) 0.071(3) -0.028(3) 0.014(3) 0.016(3)
O3 0.042(3) 0.081(4) 0.434(16) -0.103(7) 0.088(6) -0.032(3)
O2 0.086(5) 0.278(13) 0.135(6) 0.130(7) 0.073(5) 0.091(6)
C12 0.042(3) 0.053(4) 0.038(3) -0.017(3) 0.011(3) 0.007(3)

loop_
_atom_type_symbol
_atom_type_description
_atom_type_scat_dispersion_real
_atom_type_scat_dispersion_imag
_atom_type_scat_source
C C 0.0033 0.0016 'International Tables Vol C Tables 4.2.6.8 and 6.1.1.4'
H H 0.0000 0.0000 'International Tables Vol C Tables 4.2.6.8 and 6.1.1.4'
N N 0.0061 0.0033 'International Tables Vol C Tables 4.2.6.8 and 6.1.1.4'
O O 0.0106 0.0060 'International Tables Vol C Tables 4.2.6.8 and 6.1.1.4'
Cl Cl 0.1484 0.1585 'International Tables Vol C Tables 4.2.6.8 and 6.1.1.4'
Ni Ni 0.3393 1.1124 'International Tables Vol C Tables 4.2.6.8 and 6.1.1.4'

loop_
_geom_angle_atom_site_label_1
_geom_angle_atom_site_label_2
_geom_angle_atom_site_label_3
_geom_angle
N4 Ni1 N2 178.95(17)
N4 Ni1 N1 92.89(16)
N2 Ni1 N1 87.19(17)
N4 Ni1 N3 87.53(16)
N2 Ni1 N3 92.32(16)
N1 Ni1 N3 175.85(18)
O3 Cl1 O2 111.3(7)
O3 Cl1 O1 111.3(3)
O2 Cl1 O1 109.3(3)
O3 Cl1 O4 106.7(5)
O2 Cl1 O4 104.2(5)
O1 Cl1 O4 113.7(3)
O7 Cl2 O5 108.2(3)
O7 Cl2 O6 113.9(3)
O5 Cl2 O6 107.1(3)
O7 Cl2 O8 111.5(3)
O5 Cl2 O8 108.0(3)
O6 Cl2 O8 107.8(3)
C9 N3 C6 115.3(3)
C9 N3 Ni1 108.7(3)
C6 N3 Ni1 115.5(2)
C9 N3 H3A 105.4
C6 N3 H3A 105.4
Ni1 N3 H3A 105.4
C1 N1 C14 114.6(3)
C1 N1 Ni1 108.9(3)
C14 N1 Ni1 116.2(3)
C1 N1 H1C 105.3
C14 N1 H1C 105.3
Ni1 N1 H1C 105.3
C10 N4 C11 113.9(4)
C10 N4 Ni1 106.2(3)
C11 N4 Ni1 114.4(3)
C10 N4 H4D 107.3
C11 N4 H4D 107.3
Ni1 N4 H4D 107.3
C3 N2 C2 115.0(3)
C3 N2 Ni1 113.3(2)
C2 N2 Ni1 106.2(3)
C3 N2 H2C 107.3
C2 N2 H2C 107.3
Ni1 N2 H2C 107.3
C6 C8 H8A 109.5
C6 C8 H8B 109.5
H8A C8 H8B 109.5
C6 C8 H8C 109.5
H8A C8 H8C 109.5
H8B C8 H8C 109.5
C6 C5 C3 117.3(3)
C6 C5 H5A 108.0
C3 C5 H5A 108.0
C6 C5 H5B 108.0
C3 C5 H5B 108.0
H5A C5 H5B 107.2
C3 C4 H4A 109.5
C3 C4 H4B 109.5
H4A C4 H4B 109.5
C3 C4 H4C 109.5
H4A C4 H4C 109.5
H4B C4 H4C 109.5
N1 C14 C15 108.7(4)
N1 C14 C16 112.3(4)
C15 C14 C16 107.7(4)
N1 C14 C13 106.8(4)
C15 C14 C13 113.0(4)
C16 C14 C13 108.5(4)
N2 C3 C4 112.5(4)
N2 C3 C5 108.8(3)
C4 C3 C5 110.4(4)
N2 C3 H3 108.3
C4 C3 H3 108.3
C5 C3 H3 108.3
N1 C1 C2 106.1(4)
N1 C1 H1A 110.5
C2 C1 H1A 110.5
N1 C1 H1B 110.5
C2 C1 H1B 110.5
H1A C1 H1B 108.7
N3 C9 C10 105.8(3)
N3 C9 H9A 110.6
C10 C9 H9A 110.6
N3 C9 H9B 110.6
C10 C9 H9B 110.6
H9A C9 H9B 108.7
N2 C2 C1 105.5(4)
N2 C2 H2A 110.6
C1 C2 H2A 110.6
N2 C2 H2B 110.6
C1 C2 H2B 110.6
H2A C2 H2B 108.8
C6 C7 H7A 109.5
C6 C7 H7B 109.5
H7A C7 H7B 109.5
C6 C7 H7C 109.5
H7A C7 H7C 109.5
H7B C7 H7C 109.5
N4 C10 C9 106.3(4)
N4 C10 H10A 110.5
C9 C10 H10A 110.5
N4 C10 H10B 110.5
C9 C10 H10B 110.5
H10A C10 H10B 108.7
C14 C15 H15A 109.5
C14 C15 H15B 109.5
H15A C15 H15B 109.5
C14 C15 H15C 109.5
H15A C15 H15C 109.5
H15B C15 H15C 109.5
N3 C6 C7 109.1(4)
N3 C6 C5 107.7(4)
C7 C6 C5 112.5(4)
N3 C6 C8 110.4(3)
C7 C6 C8 108.8(4)
C5 C6 C8 108.3(4)
C14 C16 H16A 109.5
C14 C16 H16B 109.5
H16A C16 H16B 109.5
C14 C16 H16C 109.5
H16A C16 H16C 109.5
H16B C16 H16C 109.5
N4 C11 C12 113.4(4)
N4 C11 C13 109.7(4)
C12 C11 C13 110.4(4)
N4 C11 H11 107.7
C12 C11 H11 107.7
C13 C11 H11 107.7
C11 C13 C14 119.2(4)
C11 C13 H13A 107.5
C14 C13 H13A 107.5
C11 C13 H13B 107.5
C14 C13 H13B 107.5
H13A C13 H13B 107.0
C11 C12 H12A 109.5
C11 C12 H12B 109.5
H12A C12 H12B 109.5
C11 C12 H12C 109.5
H12A C12 H12C 109.5
H12B C12 H12C 109.5

loop_
_geom_bond_atom_site_label_1
_geom_bond_atom_site_label_2
_geom_bond_distance
Ni1 N4 1.917(4)
Ni1 N2 1.930(4)
Ni1 N1 1.931(3)
Ni1 N3 1.943(3)
Cl1 O3 1.358(6)
Cl1 O2 1.400(7)
Cl1 O1 1.423(4)
Cl1 O4 1.432(5)
Cl2 O7 1.404(4)
Cl2 O5 1.425(5)
Cl2 O6 1.425(5)
Cl2 O8 1.447(5)
N3 C9 1.497(6)
N3 C6 1.507(5)
N3 H3A 0.9300
N1 C1 1.487(6)
N1 C14 1.507(6)
N1 H1C 0.9300
N4 C10 1.492(6)
N4 C11 1.500(6)
N4 H4D 0.9300
N2 C3 1.485(6)
N2 C2 1.494(5)
N2 H2C 0.9300
C8 C6 1.543(6)
C8 H8A 0.9800
C8 H8B 0.9800
C8 H8C 0.9800
C5 C6 1.543(6)
C5 C3 1.553(6)
C5 H5A 0.9900
C5 H5B 0.9900
C4 C3 1.507(6)
C4 H4A 0.9800
C4 H4B 0.9800
C4 H4C 0.9800
C14 C15 1.515(7)
C14 C16 1.539(7)
C14 C13 1.552(7)
C3 H3 1.0000
C1 C2 1.505(7)
C1 H1A 0.9900
C1 H1B 0.9900
C9 C10 1.508(6)
C9 H9A 0.9900
C9 H9B 0.9900
C2 H2A 0.9900
C2 H2B 0.9900
C7 C6 1.510(6)
C7 H7A 0.9800
C7 H7B 0.9800
C7 H7C 0.9800
C10 H10A 0.9900
C10 H10B 0.9900
C15 H15A 0.9800
C15 H15B 0.9800
C15 H15C 0.9800
C16 H16A 0.9800
C16 H16B 0.9800
C16 H16C 0.9800
C11 C12 1.519(7)
C11 C13 1.528(7)
C11 H11 1.0000
C13 H13A 0.9900
C13 H13B 0.9900
C12 H12A 0.9800
C12 H12B 0.9800
C12 H12C 0.9800

loop_
_geom_torsion_atom_site_label_1
_geom_torsion_atom_site_label_2
_geom_torsion_atom_site_label_3
_geom_torsion_atom_site_label_4
_geom_torsion
N4 Ni1 N3 C9 -7.0(3)
N2 Ni1 N3 C9 174.1(3)
N1 Ni1 N3 C9 -103(3)
N4 Ni1 N3 C6 -138.4(3)
N2 Ni1 N3 C6 42.6(3)
N1 Ni1 N3 C6 126(3)
N4 Ni1 N1 C1 172.8(3)
N2 Ni1 N1 C1 -8.2(3)
N3 Ni1 N1 C1 -91(3)
N4 Ni1 N1 C14 41.5(3)
N2 Ni1 N1 C14 -139.5(3)
N3 Ni1 N1 C14 137(3)
N2 Ni1 N4 C10 59(9)
N1 Ni1 N4 C10 153.2(3)
N3 Ni1 N4 C10 -22.6(3)
N2 Ni1 N4 C11 -67(9)
N1 Ni1 N4 C11 26.7(3)
N3 Ni1 N4 C11 -149.1(3)
N4 Ni1 N2 C3 -55(9)
N1 Ni1 N2 C3 -149.0(3)
N3 Ni1 N2 C3 26.8(3)
N4 Ni1 N2 C2 72(9)
N1 Ni1 N2 C2 -21.8(3)
N3 Ni1 N2 C2 154.1(3)
C1 N1 C14 C15 -75.0(5)
Ni1 N1 C14 C15 53.5(4)
C1 N1 C14 C16 44.0(6)
Ni1 N1 C14 C16 172.5(3)
C1 N1 C14 C13 162.7(3)
Ni1 N1 C14 C13 -68.7(4)
C2 N2 C3 C4 42.2(5)
Ni1 N2 C3 C4 164.7(3)
C2 N2 C3 C5 164.9(3)
Ni1 N2 C3 C5 -72.6(3)
C6 C5 C3 N2 49.2(5)
C6 C5 C3 C4 173.1(4)
C14 N1 C1 C2 168.4(4)
Ni1 N1 C1 C2 36.2(4)
C6 N3 C9 C10 166.1(4)
Ni1 N3 C9 C10 34.6(4)
C3 N2 C2 C1 173.0(4)
Ni1 N2 C2 C1 46.8(4)
N1 C1 C2 N2 -54.3(5)
C11 N4 C10 C9 174.2(4)
Ni1 N4 C10 C9 47.5(4)
N3 C9 C10 N4 -53.7(5)
C9 N3 C6 C7 -74.9(5)
Ni1 N3 C6 C7 53.3(4)
C9 N3 C6 C5 162.7(4)
Ni1 N3 C6 C5 -69.0(4)
C9 N3 C6 C8 44.7(5)
Ni1 N3 C6 C8 172.9(3)
C3 C5 C6 N3 21.5(5)
C3 C5 C6 C7 -98.7(5)
C3 C5 C6 C8 140.9(4)
C10 N4 C11 C12 44.2(6)
Ni1 N4 C11 C12 166.6(4)
C10 N4 C11 C13 168.1(4)
Ni1 N4 C11 C13 -69.5(4)
N4 C11 C13 C14 44.3(6)
C12 C11 C13 C14 169.9(4)
N1 C14 C13 C11 24.0(6)
C15 C14 C13 C11 -95.4(5)
C16 C14 C13 C11 145.3(5)
